data_1100571
loop_
_publ_author_name
'Berninger, J\"orn'
'Krauss, Rolf'
'Weinig, Hans-Georg'
'Koert, Ulrich'
'Ziemer, Burkhard'
'Harms, Klaus'

_publ_section_title
;
 2,3,6,7-Tetrasubstituted Perhydroanthracenes:
 Stereoselective Synthesis and Biconformationality Studies
;
_journal_coden_ASTM EJOCFK
_journal_issue 4
_journal_name_full 'European Journal of Organic Chemistry'
_journal_page_first 875
_journal_page_last 884
_journal_paper_doi 10.1002/(sici)1099-0690(199904)1999:4<875::aid-ejoc875>3.0.co;2-#
_journal_volume 1999
_journal_year 1999
_chemical_formula_sum 'C22 H39 O6.5'
_space_group_IT_number 2
_symmetry_cell_setting triclinic
_symmetry_Int_Tables_number 2
_symmetry_space_group_name_Hall '-P 1'
_symmetry_space_group_name_H-M 'P -1'
_cell_angle_alpha 100.29(3)
_cell_angle_beta 96.06(3)
_cell_angle_gamma 90.11(3)
_cell_formula_units_Z 8
_cell_length_a 10.892(3)
_cell_length_b 14.457(4)
_cell_length_c 29.015(8)
_cod_database_code 1100571

loop_
_symmetry_equiv_pos_site_id
_symmetry_equiv_pos_as_xyz
1 x,y,z
2 -x,-y,-z

loop_
_atom_site_label
_atom_site_type_symbol
_atom_site_fract_x
_atom_site_fract_y
_atom_site_fract_z
C1 C 0.7152(4) 0.2719(3) 0.13648(13)
H1 H 0.71520 0.20230 0.12970
H2 H 0.79400 0.29390 0.15560
C2 C 0.7087(4) 0.3085(3) 0.09005(13)
H3 H 0.78750 0.29180 0.07600
C3 C 0.6011(4) 0.2625(3) 0.05387(14)
H4 H 0.52150 0.28480 0.06490
H5 H 0.60760 0.28210 0.02320
C4 C 0.8229(4) 0.4655(3) 0.10914(13)
H6 H 0.81120 0.53350 0.11990
H7 H 0.86890 0.44050 0.13540
C5 C 0.6973(4) 0.4159(3) 0.09672(13)
H8 H 0.66440 0.43010 0.06530
C6 C 0.6054(4) 0.4123(3) 0.17630(12)
H9 H 0.52670 0.42970 0.19030
C7 C 0.6012(4) 0.4520(3) 0.13063(13)
H10 H 0.61120 0.52130 0.13920
H11 H 0.51800 0.43840 0.11330
C8 C 0.6094(4) 0.4458(3) 0.28877(12)
H12 H 0.61280 0.51530 0.29640
H13 H 0.52880 0.42600 0.27050
C9 C 0.6216(4) 0.4059(3) 0.33370(12)
H14 H 0.70360 0.42550 0.35180
C10 C 0.6117(4) 0.3005(3) 0.32300(12)
H15 H 0.52990 0.28060 0.30480
C11 C 0.7147(4) 0.2613(3) 0.29431(13)
H16 H 0.70460 0.19200 0.28600
H17 H 0.79510 0.27560 0.31370
C12 C 0.7158(4) 0.3024(3) 0.24880(12)
H18 H 0.79510 0.28400 0.23550
C13 C 0.6090(4) 0.2629(3) 0.21056(12)
H19 H 0.61570 0.19370 0.20270
H20 H 0.52940 0.27660 0.22370
C14 C 0.6084(4) 0.3039(3) 0.16510(13)
H21 H 0.53030 0.28150 0.14490
C15 C 0.7139(4) 0.4108(3) 0.25932(12)
H22 H 0.79300 0.43260 0.27900
C16 C 0.7130(4) 0.4513(3) 0.21407(12)
H23 H 0.79220 0.43700 0.20070
H24 H 0.70710 0.52050 0.22190
C17 C 0.5291(3) 0.4072(3) 0.40472(12)
C18 C 0.5304(4) 0.2973(3) 0.39573(13)
C19 C 0.4189(4) 0.4479(3) 0.42819(13)
H25 H 0.42360 0.51660 0.43270
H26 H 0.41890 0.42840 0.45890
H27 H 0.34280 0.42500 0.40830
C20 C 0.5613(4) 0.2594(3) 0.44126(13)
H28 H 0.56080 0.19050 0.43420
H29 H 0.49970 0.28050 0.46290
H30 H 0.64340 0.28280 0.45590
C21 C 0.6735(4) 0.5291(3) 0.44366(14)
H31 H 0.75190 0.53950 0.46400
H32 H 0.60840 0.56390 0.45970
H33 H 0.68180 0.55120 0.41410
C22 C 0.3922(5) 0.1692(3) 0.35951(16)
H34 H 0.30810 0.15550 0.34410
H35 H 0.40410 0.14010 0.38760
H36 H 0.45170 0.14400 0.33770
C23 C 0.1013(4) 0.1390(3) 0.13121(13)
H37 H 0.11240 0.07620 0.14000
H38 H 0.01770 0.13930 0.11410
C24 C 0.3225(4) 0.1107(3) 0.10972(13)
H39 H 0.36850 0.15430 0.13610
H40 H 0.31110 0.04990 0.12010
C25 C 0.1958(4) 0.1513(3) 0.09725(13)
H41 H 0.16260 0.11370 0.06610
C26 C 0.2070(4) 0.2529(3) 0.08941(13)
H42 H 0.28550 0.25870 0.07500
C27 C 0.1004(4) 0.2731(3) 0.05389(14)
H43 H 0.10570 0.23100 0.02330
H44 H 0.02090 0.25930 0.06520
C28 C 0.1107(4) 0.3113(3) 0.16512(13)
H45 H 0.03210 0.31900 0.14510
C29 C 0.2159(4) 0.3229(3) 0.13583(13)
H46 H 0.29540 0.31470 0.15450
H47 H 0.21560 0.38760 0.12900
C30 C 0.2186(4) 0.4478(3) 0.29350(13)
H48 H 0.29870 0.44690 0.31300
H49 H 0.20970 0.51100 0.28500
C31 C 0.1157(4) 0.4302(3) 0.32169(12)
H50 H 0.03460 0.43650 0.30300
C32 C 0.1228(3) 0.3335(3) 0.33396(12)
H51 H 0.20430 0.32710 0.35240
C33 C 0.1110(4) 0.2599(3) 0.28922(12)
H52 H 0.03010 0.26510 0.27090
H53 H 0.11560 0.19620 0.29740
C34 C 0.2150(4) 0.2743(3) 0.25957(12)
H54 H 0.29430 0.26670 0.27920
C35 C 0.1064(4) 0.2125(3) 0.17667(12)
H55 H 0.02720 0.20600 0.19050
C36 C 0.2125(4) 0.1999(3) 0.21475(13)
H56 H 0.20390 0.13680 0.22310
H57 H 0.29220 0.20250 0.20150
C37 C 0.2182(4) 0.3735(3) 0.24831(12)
H58 H 0.29780 0.38140 0.23500
C38 C 0.1123(4) 0.3861(3) 0.20997(12)
H59 H 0.03240 0.38340 0.22310
H60 H 0.12100 0.44910 0.20160
C39 C 0.0305(4) 0.4859(3) 0.39356(12)
C40 C 0.0275(3) 0.3848(3) 0.40388(12)
C41 C 0.0586(4) 0.5585(3) 0.43822(13)
H61 H 0.05970 0.62150 0.43020
H62 H 0.13940 0.54630 0.45410
H63 H -0.00520 0.55470 0.45930
C42 C -0.0845(4) 0.3601(3) 0.42636(12)
H64 H -0.07880 0.29510 0.43170
H65 H -0.15940 0.36650 0.40540
H66 H -0.08770 0.40270 0.45650
C43 C -0.1045(4) 0.5863(3) 0.35457(15)
H67 H -0.18810 0.58800 0.33860
H68 H -0.04410 0.59420 0.33270
H69 H -0.09320 0.63720 0.38200
C44 C 0.1683(4) 0.2922(3) 0.44668(14)
H70 H 0.24640 0.29760 0.46720
H71 H 0.17610 0.24570 0.41820
H72 H 0.10220 0.27220 0.46340
C45 C 0.1092(4) 0.6371(3) 0.12959(13)
H73 H 0.02260 0.64220 0.11610
H74 H 0.11870 0.57290 0.13680
C46 C 0.1944(4) 0.6480(3) 0.09154(13)
H75 H 0.15220 0.61290 0.06110
C47 C 0.3195(4) 0.6029(3) 0.09856(14)
H76 H 0.37260 0.64360 0.12400
H77 H 0.30840 0.54150 0.10830
C48 C 0.2071(4) 0.7503(3) 0.08486(13)
H78 H 0.27960 0.75430 0.06680
C49 C 0.0936(4) 0.7782(3) 0.05539(14)
H79 H 0.08650 0.73860 0.02360
H80 H 0.01860 0.76720 0.07030
C50 C 0.2344(4) 0.8172(3) 0.13265(13)
H81 H 0.31650 0.80320 0.14760
H82 H 0.23710 0.88280 0.12720
C51 C 0.1375(4) 0.8082(3) 0.16615(13)
H83 H 0.05560 0.82090 0.14970
C52 C 0.2812(4) 0.9311(3) 0.29265(12)
H84 H 0.36360 0.92530 0.30980
H85 H 0.27520 0.99550 0.28560
C53 C 0.1818(4) 0.9151(3) 0.32342(12)
H86 H 0.09880 0.92590 0.30720
C54 C 0.1853(4) 0.8186(3) 0.33415(12)
H87 H 0.26840 0.80850 0.35050
C55 C 0.1631(4) 0.7464(3) 0.28905(12)
H88 H 0.07980 0.75440 0.27320
H89 H 0.16690 0.68230 0.29660
C56 C 0.2613(4) 0.7584(3) 0.25590(13)
H90 H 0.34320 0.74590 0.27240
C57 C 0.2431(4) 0.6876(3) 0.20957(12)
H91 H 0.23280 0.62380 0.21680
H92 H 0.31840 0.68810 0.19320
C58 C 0.1309(4) 0.7078(3) 0.17617(13)
H93 H 0.05630 0.70390 0.19310
C59 C 0.2673(4) 0.8594(3) 0.24641(13)
H94 H 0.34340 0.86510 0.23060
C60 C 0.1567(4) 0.8798(3) 0.21223(12)
H95 H 0.08080 0.88100 0.22830
H96 H 0.16900 0.94300 0.20460
C61 C 0.1160(4) 0.9716(3) 0.39882(13)
C62 C 0.1080(4) 0.8698(3) 0.40778(12)
C63 C 0.1579(4) 1.0413(3) 0.44418(13)
H97 H 0.16190 1.10500 0.43710
H98 H 0.23980 1.02430 0.45720
H99 H 0.09880 1.03930 0.46720
C64 C 0.0024(4) 0.8510(3) 0.43405(13)
H100 H 0.00320 0.78530 0.43830
H101 H -0.07550 0.86320 0.41620
H102 H 0.01020 0.89240 0.46490
C65 C -0.0186(4) 1.0790(3) 0.36466(15)
H103 H -0.10410 1.08520 0.35140
H104 H 0.03720 1.08420 0.34080
H105 H 0.00150 1.12910 0.39210
C66 C 0.2489(4) 0.7671(3) 0.44397(14)
H106 H 0.33120 0.76670 0.46130
H107 H 0.24460 0.72060 0.41480
H108 H 0.18650 0.75140 0.46350
C67 C -0.2645(4) 0.7765(3) 0.13234(13)
H109 H -0.18310 0.80260 0.14750
H110 H -0.26000 0.70700 0.12710
C68 C -0.2909(4) 0.8078(3) 0.08452(13)
H111 H -0.21820 0.79040 0.06660
C69 C -0.4055(4) 0.7589(3) 0.05465(14)
H112 H -0.48050 0.78110 0.06940
H113 H -0.41170 0.77560 0.02290
C70 C -0.3039(4) 0.9148(3) 0.09022(13)
H114 H -0.34620 0.92690 0.05960
C71 C -0.1797(4) 0.9657(3) 0.09694(14)
H115 H -0.19130 1.03390 0.10690
H116 H -0.12590 0.94340 0.12220
C72 C -0.3691(4) 0.9161(3) 0.17469(13)
H117 H -0.44350 0.93300 0.19160
C73 C -0.3899(4) 0.9524(3) 0.12803(12)
H118 H -0.38130 1.02180 0.13510
H119 H -0.47620 0.93670 0.11430
C74 C -0.3371(4) 0.9581(3) 0.28751(12)
H120 H -0.33580 1.02770 0.29440
H121 H -0.41980 0.93650 0.27170
C75 C -0.3137(4) 0.9205(3) 0.33316(12)
H122 H -0.23080 0.94330 0.34940
C76 C -0.3178(4) 0.8145(3) 0.32322(12)
H123 H -0.40050 0.79160 0.30680
C77 C -0.2186(4) 0.7782(3) 0.29268(13)
H124 H -0.22310 0.70870 0.28590
H125 H -0.13660 0.79770 0.30990
C78 C -0.2324(4) 0.8158(3) 0.24585(12)
H126 H -0.15640 0.79850 0.23000
C79 C -0.3440(4) 0.7704(3) 0.21198(13)
H127 H -0.33260 0.70160 0.20470
H128 H -0.41970 0.78150 0.22820
C80 C -0.3629(4) 0.8079(3) 0.16568(13)
H129 H -0.44450 0.78280 0.14910
C81 C -0.2389(4) 0.9240(3) 0.25487(13)
H130 H -0.15730 0.94900 0.27160
C82 C -0.2557(4) 0.9608(3) 0.20815(12)
H131 H -0.18040 0.94780 0.19190
H132 H -0.26520 1.02980 0.21500
C83 C -0.3919(4) 0.9208(3) 0.40663(12)
C84 C -0.3842(4) 0.8126(3) 0.39897(12)
C85 C -0.4995(4) 0.9576(3) 0.43260(13)
H133 H -0.50000 1.02630 0.43650
H134 H -0.49170 0.93910 0.46370
H135 H -0.57670 0.93130 0.41460
C86 C -0.3430(4) 0.7763(3) 0.44410(13)
H136 H -0.33970 0.70750 0.43720
H137 H -0.40190 0.79540 0.46710
H138 H -0.26090 0.80260 0.45700
C87 C -0.2522(4) 1.0499(3) 0.44271(14)
H139 H -0.17020 1.06290 0.46030
H140 H -0.31490 1.08010 0.46180
H141 H -0.25540 1.07460 0.41330
C88 C -0.5188(4) 0.6796(3) 0.36512(15)
H142 H -0.60410 0.66330 0.35160
H143 H -0.49960 0.65030 0.39290
H144 H -0.46230 0.65670 0.34170
O1 O 0.6032(3) 0.1623(2) 0.04777(10)
H145 H 0.529(5) 0.143(3) 0.0572(15)
O2 O 0.2367(3) 0.4527(2) -0.00619(11)
H146 H 0.184(4) 0.412(3) 0.0113(14)
H147 H 0.287(5) 0.419(3) -0.0171(17)
O3 O 0.8931(3) 0.4527(2) 0.06992(11)
H148 H 0.867(5) 0.484(3) 0.0521(16)
O4 O 0.7383(3) 0.0430(2) -0.00709(11)
H149 H 0.799(4) 0.072(3) -0.0275(15)
H150 H 0.703(5) 0.068(4) 0.0064(18)
O5 O 0.5251(2) 0.44135(17) 0.36183(8)
O6 O 0.6228(2) 0.26421(17) 0.36647(8)
O7 O 0.6426(2) 0.43224(18) 0.43395(9)
O8 O 0.4108(2) 0.26843(17) 0.37286(9)
O9 O 0.3921(3) 0.0967(2) 0.07027(11)
H151 H 0.368(5) 0.063(4) 0.0512(17)
O10 O 0.1029(3) 0.3689(2) 0.04727(11)
H152 H 0.037(5) 0.386(3) 0.0587(16)
O11 O 0.1245(2) 0.49806(17) 0.36497(8)
O12 O 0.0253(2) 0.31787(17) 0.36156(8)
O13 O -0.0869(2) 0.49823(17) 0.36955(8)
O14 O 0.1399(2) 0.38053(17) 0.43412(8)
O15 O 0.3788(3) 0.5894(2) 0.05622(11)
H153 H 0.355(5) 0.559(4) 0.0372(17)
O16 O 0.1017(3) 0.8747(2) 0.05127(11)
H154 H 0.024(5) 0.897(4) 0.0479(16)
O17 O 0.2043(2) 0.98224(17) 0.36728(8)
O18 O 0.0929(2) 0.80563(17) 0.36410(8)
O19 O -0.0045(3) 0.98972(18) 0.37881(9)
O20 O 0.2264(2) 0.85787(17) 0.43295(8)
O21 O -0.3987(3) 0.6596(2) 0.05065(11)
H155 H -0.475(5) 0.634(4) 0.0540(16)
O22 O -0.1210(3) 0.9500(2) 0.05463(11)
H156 H -0.160(5) 0.973(4) 0.0353(17)
O23 O -0.4072(2) 0.95365(17) 0.36280(8)
O24 O -0.2964(2) 0.78025(17) 0.36718(8)
O25 O -0.2753(2) 0.95183(17) 0.43231(9)
O26 O -0.5050(2) 0.77985(18) 0.37859(9)

loop_
_atom_type_symbol
_atom_type_radius_bond
C 0.68
H 0.23
O 0.68
